data_7131872
loop_
_publ_author_name
'Cheng, Xiuliang'
'He, Yuhang'
'Song, Silin'
'Lin, Yu-Mei'
'Gong, Lei'

_publ_section_title
;
 A transition metal- and photosensitizer-free approach for site-selective
 (hetero)arylation of polychlorinated heteroarenes
;
_journal_name_full 'Chemical Communications'
_journal_paper_doi 10.1039/D3CC02968A
_journal_year 2023
_chemical_formula_moiety 'C23 H14 Cl2 N2'
_chemical_formula_sum 'C23 H14 Cl2 N2'
_chemical_formula_weight 389.26
_space_group_crystal_system triclinic
_space_group_IT_number 2
_space_group_name_Hall '-P 1'
_space_group_name_H-M_alt 'P -1'
_atom_sites_solution_hydrogens difmap
_atom_sites_solution_primary dual
_audit_creation_date 2023-04-06
_audit_creation_method
;
Olex2 1.5
(compiled 2022.04.07 svn.rca3783a0 for OlexSys, GUI svn.r6498)
;
_audit_update_record
;
2023-04-06 deposited with the CCDC.	2023-07-11 downloaded from the CCDC.
;
_cell_angle_alpha 84.887(4)
_cell_angle_beta 64.323(5)
_cell_angle_gamma 82.321(4)
_cell_formula_units_Z 2
_cell_length_a 9.3919(5)
_cell_length_b 10.1672(5)
_cell_length_c 10.7498(5)
_cell_measurement_reflns_used 3819
_cell_measurement_temperature 233.01(10)
_cell_measurement_theta_max 76.2750
_cell_measurement_theta_min 4.3750
_cell_volume 916.27(9)
_computing_cell_refinement 'CrysAlisPro 1.171.41.123a (Rigaku OD, 2022)'
_computing_data_collection 'CrysAlisPro 1.171.41.123a (Rigaku OD, 2022)'
_computing_data_reduction 'CrysAlisPro 1.171.41.123a (Rigaku OD, 2022)'
_computing_molecular_graphics 'Olex2 1.5 (Dolomanov et al., 2009)'
_computing_publication_material 'Olex2 1.5 (Dolomanov et al., 2009)'
_computing_structure_refinement 'SHELXL 2018/3 (Sheldrick, 2015)'
_computing_structure_solution 'SHELXT 2018/2 (Sheldrick, 2018)'
_diffrn_ambient_environment N~2~
_diffrn_ambient_temperature 233.01(10)
_diffrn_detector 'CCD plate'
_diffrn_detector_area_resol_mean 10.4741
_diffrn_detector_type Atlas
_diffrn_measured_fraction_theta_full 0.999
_diffrn_measured_fraction_theta_max 0.960
_diffrn_measurement_details
;
List of Runs (angles in degrees, time in seconds):

  # Type    Start    End  Width  t~exp~   \w     \q     \k     \f   Frames
#--------------------------------------------------------------------------
  1  \w    -66.00  25.00   1.00    1.00    --  -40.50  57.00 120.00   91
  2  \w   -110.00 -18.00   1.00    1.00    --  -40.50 -37.00-180.00   92
  3  \w    -63.00  32.00   1.00    1.00    --  -40.50  37.00   0.00   95
  4  \w     21.00  48.00   1.00    1.00    --   43.04 -99.00  90.00   27
  5  \w     57.00  93.00   1.00    1.00    --   43.04-125.00   0.00   36
  6  \w     43.00  74.00   1.00    1.00    --   43.04-125.00-150.00   31
  7  \w     30.00 104.00   1.00    2.11    --  111.00 -94.00  90.00   74
  8  \w     55.00 133.00   1.00    2.11    --  111.00 -45.00 -90.00   78
  9  \w    104.00 138.00   1.00    2.11    --  111.00  77.00 120.00   34
 10  \w     58.00 134.00   1.00    2.11    --  111.00 -45.00  30.00   76
 11  \w     92.00 135.00   1.00    2.11    --  111.00 -45.00-180.00   43
 12  \w     46.00 107.00   1.00    2.11    --  111.00 -94.00 -90.00   61
 13  \w     42.00  77.00   1.00    2.11    --  111.00 -45.00-180.00   35
 14  \w     65.00 105.00   1.00    2.11    --  111.00 -94.00   0.00   40
 15  \w    105.00 173.00   1.00    2.11    --  111.00  77.00 -30.00   68
 16  \w     74.00 131.00   1.00    2.11    --  111.00  15.00  90.00   57
 17  \w     68.00  94.00   1.00    2.11    --  111.00-125.00-150.00   26
 18  \w     92.00 163.00   1.00    2.11    --  111.00  45.00 -90.00   71
 19  \w     66.00 112.00   1.00    2.11    --  111.00-125.00-120.00   46
;
_diffrn_measurement_device 'four-circle diffractometer'
_diffrn_measurement_device_type 'SuperNova, Dual, Cu at home/near, Atlas'
_diffrn_measurement_method '\w scans'
_diffrn_orient_matrix_type 'CrysAlisPro convention (1999,Acta A55,543-557)'
_diffrn_orient_matrix_UB_11 -0.0439287000
_diffrn_orient_matrix_UB_12 0.1113076000
_diffrn_orient_matrix_UB_13 -0.0882212000
_diffrn_orient_matrix_UB_21 -0.1407736000
_diffrn_orient_matrix_UB_22 -0.0722848000
_diffrn_orient_matrix_UB_23 0.0144795000
_diffrn_orient_matrix_UB_31 -0.1084132000
_diffrn_orient_matrix_UB_32 0.0760955000
_diffrn_orient_matrix_UB_33 0.1316186000
_diffrn_radiation_monochromator mirror
_diffrn_radiation_probe x-ray
_diffrn_radiation_type 'Cu K\a'
_diffrn_radiation_wavelength 1.54184
_diffrn_reflns_av_R_equivalents 0.0218
_diffrn_reflns_av_unetI/netI 0.0317
_diffrn_reflns_Laue_measured_fraction_full 0.999
_diffrn_reflns_Laue_measured_fraction_max 0.960
_diffrn_reflns_limit_h_max 11
_diffrn_reflns_limit_h_min -11
_diffrn_reflns_limit_k_max 12
_diffrn_reflns_limit_k_min -12
_diffrn_reflns_limit_l_max 13
_diffrn_reflns_limit_l_min -12
_diffrn_reflns_number 6326
_diffrn_reflns_point_group_measured_fraction_full 0.999
_diffrn_reflns_point_group_measured_fraction_max 0.960
_diffrn_reflns_theta_full 67.684
_diffrn_reflns_theta_max 76.068
_diffrn_reflns_theta_min 4.391
_diffrn_source 'micro-focus sealed X-ray tube'
_diffrn_source_type 'SuperNova (Cu) X-ray Source'
_exptl_absorpt_coefficient_mu 3.253
_exptl_absorpt_correction_T_max 1.00000
_exptl_absorpt_correction_T_min 0.90445
_exptl_absorpt_correction_type multi-scan
_exptl_absorpt_process_details
;
CrysAlisPro 1.171.41.123a (Rigaku Oxford Diffraction, 2022)
Empirical absorption correction using spherical harmonics,
implemented in SCALE3 ABSPACK scaling algorithm.
;
_exptl_crystal_colour 'clear yellowish colourless'
_exptl_crystal_colour_lustre clear
_exptl_crystal_colour_modifier yellowish
_exptl_crystal_colour_primary colourless
_exptl_crystal_density_diffrn 1.411
_exptl_crystal_description block
_exptl_crystal_F_000 400
_exptl_crystal_size_max 0.1
_exptl_crystal_size_mid 0.1
_exptl_crystal_size_min 0.1
_refine_diff_density_max 0.257
_refine_diff_density_min -0.235
_refine_diff_density_rms 0.043
_refine_ls_extinction_coef 0.0017(3)
_refine_ls_extinction_expression Fc^*^=kFc[1+0.001xFc^2^\l^3^/sin(2\q)]^-1/4^
_refine_ls_extinction_method 'SHELXL-2018/3 (Sheldrick 2018)'
_refine_ls_goodness_of_fit_ref 1.045
_refine_ls_hydrogen_treatment refall
_refine_ls_matrix_type full
_refine_ls_number_parameters 301
_refine_ls_number_reflns 3678
_refine_ls_number_restraints 0
_refine_ls_restrained_S_all 1.045
_refine_ls_R_factor_all 0.0402
_refine_ls_R_factor_gt 0.0330
_refine_ls_shift/su_max 0.001
_refine_ls_shift/su_mean 0.000
_refine_ls_structure_factor_coef Fsqd
_refine_ls_weighting_details 'w=1/[\s^2^(Fo^2^)+(0.0447P)^2^+0.1296P] where P=(Fo^2^+2Fc^2^)/3'
_refine_ls_weighting_scheme calc
_refine_ls_wR_factor_gt 0.0844
_refine_ls_wR_factor_ref 0.0893
_reflns_Friedel_coverage 0.000
_reflns_number_gt 3120
_reflns_number_total 3678
_reflns_threshold_expression 'I > 2\s(I)'
_cod_data_source_file d3cc02968a2.cif
_cod_data_source_block exp_18506_auto
_cod_database_code 7131872
_shelx_shelxl_version_number 2018/3
_chemical_oxdiff_formula CHONCl
_shelx_space_group_comment
;
The symmetry employed for this shelxl refinement is uniquely defined
by the following loop, which should always be used as a source of
symmetry information in preference to the above space-group names.
They are only intended as comments.
;
_olex2_refinement_description
;
;
_olex2_submission_special_instructions 'No special instructions were received'
_oxdiff_exptl_absorpt_empirical_details
;
Empirical correction (ABSPACK) includes:
- Absorption correction using spherical harmonics
- Frame scaling
;
_oxdiff_exptl_absorpt_empirical_full_max 1.209
_oxdiff_exptl_absorpt_empirical_full_min 0.869

loop_
_space_group_symop_operation_xyz
'x, y, z'
'-x, -y, -z'

loop_
_atom_site_label
_atom_site_type_symbol
_atom_site_fract_x
_atom_site_fract_y
_atom_site_fract_z
_atom_site_U_iso_or_equiv
_atom_site_adp_type
_atom_site_occupancy
_atom_site_site_symmetry_order
_atom_site_calc_flag
_atom_site_refinement_flags_posn
_atom_site_refinement_flags_adp
_atom_site_refinement_flags_occupancy
_atom_site_disorder_assembly
_atom_site_disorder_group
Cl1 Cl 0.06206(5) 0.97798(4) 0.27663(4) 0.03419(12) Uani 1 1 d . . . . .
Cl Cl -0.25263(5) 0.41178(4) 0.80657(5) 0.04187(14) Uani 1 1 d . . . . .
N N 0.62527(16) 0.81539(15) 0.52201(14) 0.0287(3) Uani 1 1 d . . . . .
N1 N -0.02675(15) 0.78732(13) 0.46345(13) 0.0259(3) Uani 1 1 d . . . . .
C005 C 0.38658(18) 0.77586(16) 0.54234(16) 0.0263(3) Uani 1 1 d . . . . .
C006 C -0.00293(17) 0.69333(15) 0.55429(16) 0.0249(3) Uani 1 1 d . . . . .
C007 C 0.25186(17) 0.76983(16) 0.50832(16) 0.0251(3) Uani 1 1 d . . . . .
C008 C 0.54241(18) 0.78750(16) 0.45053(16) 0.0262(3) Uani 1 1 d . . . . .
C009 C 0.62302(17) 0.77081(17) 0.30047(16) 0.0275(3) Uani 1 1 d . . . . .
C00A C 0.22824(18) 0.85929(16) 0.41397(16) 0.0263(3) Uani 1 1 d . . . . .
C00B C 0.37429(18) 0.79452(16) 0.67796(16) 0.0274(3) Uani 1 1 d . . . . .
C00C C 0.08823(18) 0.86124(16) 0.39656(15) 0.0253(3) Uani 1 1 d . . . . .
C C 0.13577(18) 0.67905(16) 0.57824(16) 0.0259(3) Uani 1 1 d . . . . .
C00E C 0.52586(18) 0.81927(16) 0.66105(16) 0.0282(3) Uani 1 1 d . . . . .
C00F C -0.12271(18) 0.60802(16) 0.62590(17) 0.0284(3) Uani 1 1 d . . . . .
C00G C 0.1532(2) 0.57406(17) 0.66786(18) 0.0318(3) Uani 1 1 d . . . . .
C00H C 0.2492(2) 0.79637(18) 0.81144(17) 0.0326(4) Uani 1 1 d . . . . .
C00I C -0.10169(19) 0.51226(16) 0.71561(17) 0.0303(3) Uani 1 1 d . . . . .
C00J C 0.0375(2) 0.49155(17) 0.73555(19) 0.0346(4) Uani 1 1 d . . . . .
C00K C 0.7399(2) 0.85100(19) 0.21606(18) 0.0347(4) Uani 1 1 d . . . . .
C00L C 0.5570(2) 0.84132(19) 0.77279(18) 0.0344(4) Uani 1 1 d . . . . .
C00M C 0.5865(2) 0.6718(2) 0.24056(19) 0.0370(4) Uani 1 1 d . . . . .
C00N C 0.4322(2) 0.8410(2) 0.90277(19) 0.0402(4) Uani 1 1 d . . . . .
C00O C 0.2796(2) 0.8187(2) 0.92159(18) 0.0389(4) Uani 1 1 d . . . . .
C00P C 0.8178(2) 0.8334(2) 0.0747(2) 0.0442(5) Uani 1 1 d . . . . .
C00Q C 0.6653(3) 0.6548(2) 0.0990(2) 0.0486(5) Uani 1 1 d . . . . .
C00R C 0.7804(2) 0.7361(3) 0.0162(2) 0.0487(5) Uani 1 1 d . . . . .
H00A H 0.301(2) 0.920(2) 0.363(2) 0.034(5) Uiso 1 1 d . . . . .
H00L H 0.657(2) 0.853(2) 0.760(2) 0.035(5) Uiso 1 1 d . . . . .
H00M H 0.508(2) 0.613(2) 0.300(2) 0.039(5) Uiso 1 1 d . . . . .
H00F H -0.215(2) 0.615(2) 0.612(2) 0.037(5) Uiso 1 1 d . . . . .
H00N H 0.451(3) 0.855(2) 0.978(2) 0.044(6) Uiso 1 1 d . . . . .
H00H H 0.145(2) 0.779(2) 0.826(2) 0.036(5) Uiso 1 1 d . . . . .
H H 0.725(3) 0.816(2) 0.487(2) 0.040(6) Uiso 1 1 d . . . . .
H00K H 0.760(2) 0.918(2) 0.255(2) 0.036(5) Uiso 1 1 d . . . . .
H00O H 0.199(3) 0.820(2) 1.011(2) 0.047(6) Uiso 1 1 d . . . . .
H00J H 0.046(3) 0.422(2) 0.796(2) 0.047(6) Uiso 1 1 d . . . . .
H00G H 0.247(3) 0.562(2) 0.680(2) 0.046(6) Uiso 1 1 d . . . . .
H00Q H 0.640(3) 0.590(3) 0.065(3) 0.059(7) Uiso 1 1 d . . . . .
H00P H 0.897(3) 0.891(3) 0.017(3) 0.062(7) Uiso 1 1 d . . . . .
H00R H 0.834(3) 0.723(3) -0.081(3) 0.057(7) Uiso 1 1 d . . . . .

loop_
_atom_site_aniso_label
_atom_site_aniso_U_11
_atom_site_aniso_U_22
_atom_site_aniso_U_33
_atom_site_aniso_U_23
_atom_site_aniso_U_13
_atom_site_aniso_U_12
Cl1 0.0359(2) 0.0393(2) 0.0329(2) 0.00803(16) -0.02068(17) -0.00712(16)
Cl 0.0410(2) 0.0381(2) 0.0428(2) 0.00527(17) -0.01136(19) -0.01940(18)
N 0.0206(6) 0.0400(8) 0.0282(7) 0.0013(5) -0.0125(5) -0.0067(5)
N1 0.0219(6) 0.0304(7) 0.0274(6) -0.0017(5) -0.0120(5) -0.0037(5)
C005 0.0218(7) 0.0313(8) 0.0277(7) 0.0016(6) -0.0121(6) -0.0050(6)
C006 0.0219(7) 0.0271(7) 0.0261(7) -0.0033(6) -0.0102(6) -0.0028(6)
C007 0.0194(7) 0.0295(7) 0.0265(7) -0.0034(6) -0.0097(6) -0.0021(6)
C008 0.0214(7) 0.0313(8) 0.0287(8) 0.0012(6) -0.0134(6) -0.0035(6)
C009 0.0198(7) 0.0355(8) 0.0281(8) -0.0015(6) -0.0120(6) 0.0011(6)
C00A 0.0219(7) 0.0302(8) 0.0274(7) 0.0002(6) -0.0103(6) -0.0060(6)
C00B 0.0237(7) 0.0316(8) 0.0280(8) 0.0021(6) -0.0126(6) -0.0038(6)
C00C 0.0241(7) 0.0296(7) 0.0232(7) -0.0007(6) -0.0114(6) -0.0023(6)
C 0.0214(7) 0.0284(7) 0.0283(7) -0.0016(6) -0.0110(6) -0.0023(6)
C00E 0.0261(8) 0.0321(8) 0.0288(8) 0.0001(6) -0.0142(6) -0.0033(6)
C00F 0.0239(7) 0.0300(8) 0.0328(8) -0.0034(6) -0.0123(6) -0.0056(6)
C00G 0.0276(8) 0.0309(8) 0.0401(9) 0.0029(7) -0.0183(7) -0.0031(6)
C00H 0.0268(8) 0.0384(9) 0.0295(8) 0.0010(7) -0.0093(6) -0.0037(7)
C00I 0.0300(8) 0.0284(8) 0.0304(8) -0.0015(6) -0.0092(6) -0.0095(6)
C00J 0.0382(9) 0.0294(8) 0.0386(9) 0.0056(7) -0.0194(7) -0.0056(7)
C00K 0.0303(8) 0.0373(9) 0.0325(9) -0.0011(7) -0.0098(7) -0.0035(7)
C00L 0.0340(9) 0.0406(9) 0.0365(9) 0.0002(7) -0.0221(7) -0.0056(7)
C00M 0.0280(8) 0.0462(10) 0.0389(9) -0.0069(8) -0.0150(7) -0.0041(7)
C00N 0.0504(11) 0.0462(10) 0.0307(9) -0.0005(7) -0.0244(8) -0.0029(8)
C00O 0.0391(9) 0.0467(10) 0.0254(8) 0.0024(7) -0.0101(7) -0.0022(8)
C00P 0.0368(10) 0.0530(12) 0.0314(9) 0.0028(8) -0.0051(8) -0.0030(8)
C00Q 0.0438(11) 0.0631(14) 0.0443(11) -0.0196(10) -0.0217(9) -0.0006(10)
C00R 0.0413(11) 0.0688(14) 0.0292(9) -0.0110(9) -0.0100(8) 0.0052(10)

loop_
_atom_type_symbol
_atom_type_description
_atom_type_scat_dispersion_real
_atom_type_scat_dispersion_imag
_atom_type_scat_source
C C 0.0181 0.0091 'International Tables Vol C Tables 4.2.6.8 and 6.1.1.4'
H H 0.0000 0.0000 'International Tables Vol C Tables 4.2.6.8 and 6.1.1.4'
Cl Cl 0.3639 0.7018 'International Tables Vol C Tables 4.2.6.8 and 6.1.1.4'
N N 0.0311 0.0180 'International Tables Vol C Tables 4.2.6.8 and 6.1.1.4'

loop_
_geom_angle_atom_site_label_1
_geom_angle_atom_site_label_2
_geom_angle_atom_site_label_3
_geom_angle
_geom_angle_site_symmetry_1
_geom_angle_site_symmetry_3
_geom_angle_publ_flag
C008 N C00E 109.59(13) . . ?
C008 N H 124.0(14) . . ?
C00E N H 125.6(14) . . ?
C00C N1 C006 115.90(13) . . ?
C008 C005 C007 126.92(14) . . ?
C008 C005 C00B 106.91(13) . . ?
C00B C005 C007 125.34(14) . . ?
N1 C006 C 122.68(14) . . ?
N1 C006 C00F 117.76(14) . . ?
C00F C006 C 119.55(15) . . ?
C00A C007 C005 120.07(14) . . ?
C00A C007 C 117.80(14) . . ?
C C007 C005 121.97(14) . . ?
N C008 C005 109.05(14) . . ?
N C008 C009 120.68(13) . . ?
C005 C008 C009 130.24(14) . . ?
C00K C009 C008 120.74(15) . . ?
C00K C009 C00M 118.80(16) . . ?
C00M C009 C008 120.44(15) . . ?
C007 C00A C00C 118.48(14) . . ?
C007 C00A H00A 122.1(13) . . ?
C00C C00A H00A 119.4(13) . . ?
C00E C00B C005 106.86(13) . . ?
C00H C00B C005 134.30(15) . . ?
C00H C00B C00E 118.80(15) . . ?
N1 C00C Cl1 116.38(11) . . ?
N1 C00C C00A 126.66(15) . . ?
C00A C00C Cl1 116.93(12) . . ?
C006 C C007 118.25(14) . . ?
C00G C C006 118.31(14) . . ?
C00G C C007 123.43(14) . . ?
N C00E C00B 107.58(14) . . ?
N C00E C00L 130.23(15) . . ?
C00L C00E C00B 122.19(15) . . ?
C006 C00F H00F 121.5(13) . . ?
C00I C00F C006 119.22(15) . . ?
C00I C00F H00F 119.3(13) . . ?
C C00G H00G 118.2(15) . . ?
C00J C00G C 121.59(16) . . ?
C00J C00G H00G 120.2(14) . . ?
C00B C00H H00H 120.7(12) . . ?
C00O C00H C00B 119.01(16) . . ?
C00O C00H H00H 120.2(12) . . ?
C00F C00I Cl 118.57(13) . . ?
C00F C00I C00J 122.33(15) . . ?
C00J C00I Cl 119.10(13) . . ?
C00G C00J C00I 118.86(16) . . ?
C00G C00J H00J 123.0(14) . . ?
C00I C00J H00J 118.1(14) . . ?
C009 C00K H00K 118.7(13) . . ?
C00P C00K C009 120.59(18) . . ?
C00P C00K H00K 120.6(13) . . ?
C00E C00L H00L 121.0(13) . . ?
C00N C00L C00E 117.62(16) . . ?
C00N C00L H00L 121.3(13) . . ?
C009 C00M H00M 119.1(12) . . ?
C00Q C00M C009 120.16(18) . . ?
C00Q C00M H00M 120.8(12) . . ?
C00L C00N C00O 121.07(17) . . ?
C00L C00N H00N 118.7(14) . . ?
C00O C00N H00N 120.2(14) . . ?
C00H C00O C00N 121.27(16) . . ?
C00H C00O H00O 120.7(15) . . ?
C00N C00O H00O 118.0(14) . . ?
C00K C00P H00P 119.8(15) . . ?
C00R C00P C00K 120.29(19) . . ?
C00R C00P H00P 119.9(15) . . ?
C00M C00Q H00Q 117.3(17) . . ?
C00R C00Q C00M 120.4(2) . . ?
C00R C00Q H00Q 122.3(17) . . ?
C00P C00R C00Q 119.79(18) . . ?
C00P C00R H00R 120.5(16) . . ?
C00Q C00R H00R 119.7(16) . . ?

loop_
_geom_bond_atom_site_label_1
_geom_bond_atom_site_label_2
_geom_bond_distance
_geom_bond_site_symmetry_2
_geom_bond_publ_flag
Cl1 C00C 1.7479(16) . ?
Cl C00I 1.7370(16) . ?
N C008 1.376(2) . ?
N C00E 1.378(2) . ?
N H 0.85(2) . ?
N1 C006 1.372(2) . ?
N1 C00C 1.302(2) . ?
C005 C007 1.471(2) . ?
C005 C008 1.380(2) . ?
C005 C00B 1.440(2) . ?
C006 C 1.420(2) . ?
C006 C00F 1.415(2) . ?
C007 C00A 1.372(2) . ?
C007 C 1.429(2) . ?
C008 C009 1.470(2) . ?
C009 C00K 1.392(2) . ?
C009 C00M 1.395(2) . ?
C00A C00C 1.404(2) . ?
C00A H00A 0.94(2) . ?
C00B C00E 1.409(2) . ?
C00B C00H 1.406(2) . ?
C C00G 1.415(2) . ?
C00E C00L 1.396(2) . ?
C00F C00I 1.365(2) . ?
C00F H00F 0.94(2) . ?
C00G C00J 1.365(2) . ?
C00G H00G 0.93(2) . ?
C00H C00O 1.376(3) . ?
C00H H00H 0.96(2) . ?
C00I C00J 1.400(2) . ?
C00J H00J 0.93(2) . ?
C00K C00P 1.388(3) . ?
C00K H00K 0.91(2) . ?
C00L C00N 1.381(3) . ?
C00L H00L 0.91(2) . ?
C00M C00Q 1.389(3) . ?
C00M H00M 0.98(2) . ?
C00N C00O 1.404(3) . ?
C00N H00N 0.92(2) . ?
C00O H00O 0.93(2) . ?
C00P C00R 1.375(3) . ?
C00P H00P 0.96(3) . ?
C00Q C00R 1.385(3) . ?
C00Q H00Q 0.88(3) . ?
C00R H00R 0.95(2) . ?

loop_
_geom_torsion_atom_site_label_1
_geom_torsion_atom_site_label_2
_geom_torsion_atom_site_label_3
_geom_torsion_atom_site_label_4
_geom_torsion
_geom_torsion_site_symmetry_1
_geom_torsion_site_symmetry_2
_geom_torsion_site_symmetry_3
_geom_torsion_site_symmetry_4
_geom_torsion_publ_flag
Cl C00I C00J C00G -177.50(14) . . . . ?
N C008 C009 C00K -38.6(2) . . . . ?
N C008 C009 C00M 139.74(17) . . . . ?
N C00E C00L C00N 179.34(17) . . . . ?
N1 C006 C C007 2.4(2) . . . . ?
N1 C006 C C00G -176.36(15) . . . . ?
N1 C006 C00F C00I 179.12(14) . . . . ?
C005 C007 C00A C00C -172.27(14) . . . . ?
C005 C007 C C006 170.51(14) . . . . ?
C005 C007 C C00G -10.8(2) . . . . ?
C005 C008 C009 C00K 143.68(18) . . . . ?
C005 C008 C009 C00M -38.0(3) . . . . ?
C005 C00B C00E N -0.18(18) . . . . ?
C005 C00B C00E C00L -179.64(16) . . . . ?
C005 C00B C00H C00O -179.40(18) . . . . ?
C006 N1 C00C Cl1 178.11(11) . . . . ?
C006 N1 C00C C00A -3.9(2) . . . . ?
C006 C C00G C00J -3.1(3) . . . . ?
C006 C00F C00I Cl 178.04(12) . . . . ?
C006 C00F C00I C00J -2.6(3) . . . . ?
C007 C005 C008 N 168.50(15) . . . . ?
C007 C005 C008 C009 -13.6(3) . . . . ?
C007 C005 C00B C00E -169.15(15) . . . . ?
C007 C005 C00B C00H 8.7(3) . . . . ?
C007 C00A C00C Cl1 179.34(12) . . . . ?
C007 C00A C00C N1 1.4(2) . . . . ?
C007 C C00G C00J 178.25(16) . . . . ?
C008 N C00E C00B -0.71(19) . . . . ?
C008 N C00E C00L 178.70(18) . . . . ?
C008 C005 C007 C00A -47.2(2) . . . . ?
C008 C005 C007 C 137.50(17) . . . . ?
C008 C005 C00B C00E 0.98(18) . . . . ?
C008 C005 C00B C00H 178.86(19) . . . . ?
C008 C009 C00K C00P 178.85(16) . . . . ?
C008 C009 C00M C00Q -178.76(17) . . . . ?
C009 C00K C00P C00R -0.1(3) . . . . ?
C009 C00M C00Q C00R -0.1(3) . . . . ?
C00A C007 C C006 -4.9(2) . . . . ?
C00A C007 C C00G 173.81(15) . . . . ?
C00B C005 C007 C00A 120.91(18) . . . . ?
C00B C005 C007 C -54.3(2) . . . . ?
C00B C005 C008 N -1.42(18) . . . . ?
C00B C005 C008 C009 176.51(16) . . . . ?
C00B C00E C00L C00N -1.3(3) . . . . ?
C00B C00H C00O C00N 0.7(3) . . . . ?
C00C N1 C006 C 1.9(2) . . . . ?
C00C N1 C006 C00F -178.02(14) . . . . ?
C C006 C00F C00I -0.8(2) . . . . ?
C C007 C00A C00C 3.2(2) . . . . ?
C C00G C00J C00I -0.2(3) . . . . ?
C00E N C008 C005 1.35(19) . . . . ?
C00E N C008 C009 -176.82(14) . . . . ?
C00E C00B C00H C00O -1.7(3) . . . . ?
C00E C00L C00N C00O 0.2(3) . . . . ?
C00F C006 C C007 -177.69(14) . . . . ?
C00F C006 C C00G 3.6(2) . . . . ?
C00F C00I C00J C00G 3.2(3) . . . . ?
C00H C00B C00E N -178.44(15) . . . . ?
C00H C00B C00E C00L 2.1(3) . . . . ?
C00K C009 C00M C00Q -0.4(3) . . . . ?
C00K C00P C00R C00Q -0.4(3) . . . . ?
C00L C00N C00O C00H 0.1(3) . . . . ?
C00M C009 C00K C00P 0.5(3) . . . . ?
C00M C00Q C00R C00P 0.5(3) . . . . ?
